data_7243813
loop_
_publ_author_name
'Verma, Abhineet'
'Bhuvanesh, Nattamai'
'Reibenspies, Joseph'
'Tayade, Sakharam B.'
'Kumbhar, Avinash S.'
'Bretosh, Kateryna'
'Sutter, Jean-Pascal'
'Sunkari, Sailaja S.'

_publ_section_title
;
 Structurally characterised new twisted conformer for cyclen, controlled
 by metal ion complexation as seen in NiII and CuII complexes with halides
 and pseudohalides
;
_journal_issue 1
_journal_name_full CrystEngComm
_journal_page_first 119
_journal_page_last 131
_journal_paper_doi 10.1039/D1CE01096D
_journal_volume 24
_journal_year 2022
_chemical_formula_moiety 'C12 H20 N10 Ni'
_chemical_formula_sum 'C12 H20 N10 Ni'
_chemical_formula_weight 363.09
_chemical_melting_point 482.15
_space_group_crystal_system orthorhombic
_space_group_IT_number 61
_space_group_name_Hall '-P 2ac 2ab'
_space_group_name_H-M_alt 'P b c a'
_atom_sites_solution_hydrogens geom
_atom_sites_solution_primary dual
_audit_creation_date 2021-09-16
_audit_creation_method
;
Olex2 1.3
(compiled 2020.11.12 svn.r5f609507 for OlexSys, GUI svn.r6272)
;
_audit_update_record
;
2021-09-27 deposited with the CCDC.	2021-10-04 downloaded from the CCDC.
;
_cell_angle_alpha 90
_cell_angle_beta 90
_cell_angle_gamma 90
_cell_formula_units_Z 8
_cell_length_a 12.8420(6)
_cell_length_b 14.8998(6)
_cell_length_c 16.5728(7)
_cell_measurement_reflns_used 9914
_cell_measurement_temperature 110.0
_cell_measurement_theta_max 27.590
_cell_measurement_theta_min 2.428
_cell_volume 3171.1(2)
_computing_cell_refinement 'SAINT v8.37A (Bruker, 2015)'
_computing_data_reduction 'SAINT v8.37A (Bruker, 2015)'
_computing_molecular_graphics 'Olex2 1.3 (Dolomanov et al., 2009)'
_computing_publication_material 'Olex2 1.3 (Dolomanov et al., 2009)'
_computing_structure_refinement 'SHELXL 2018/3 (Sheldrick, 2015)'
_computing_structure_solution 'ShelXT (Sheldrick, 2015)'
_diffrn_ambient_temperature 110.0
_diffrn_detector 'Bruker PHOTON 2 area detector'
_diffrn_detector_area_resol_mean 7.41
_diffrn_detector_type 'Charge-integrating Pixel Array Detector'
_diffrn_measured_fraction_theta_full 0.991
_diffrn_measured_fraction_theta_max 0.991
_diffrn_measurement_device 'Kappa diffractometer'
_diffrn_measurement_device_type 'Bruker Photon 2 area detector'
_diffrn_measurement_method '\w and \f scans'
_diffrn_radiation_monochromator 'mirror optics'
_diffrn_radiation_probe x-ray
_diffrn_radiation_type MoK\a
_diffrn_radiation_wavelength 0.71073
_diffrn_reflns_av_R_equivalents 0.0373
_diffrn_reflns_av_unetI/netI 0.0231
_diffrn_reflns_Laue_measured_fraction_full 0.991
_diffrn_reflns_Laue_measured_fraction_max 0.991
_diffrn_reflns_limit_h_max 15
_diffrn_reflns_limit_h_min -14
_diffrn_reflns_limit_k_max 17
_diffrn_reflns_limit_k_min -17
_diffrn_reflns_limit_l_max 19
_diffrn_reflns_limit_l_min -19
_diffrn_reflns_number 21950
_diffrn_reflns_point_group_measured_fraction_full 0.991
_diffrn_reflns_point_group_measured_fraction_max 0.991
_diffrn_reflns_theta_full 24.991
_diffrn_reflns_theta_max 24.991
_diffrn_reflns_theta_min 2.428
_diffrn_source 'microfocus sealed X-ray tube'
_diffrn_source_type 'Incoatec I\ms'
_exptl_absorpt_coefficient_mu 1.240
_exptl_absorpt_correction_T_max 0.7456
_exptl_absorpt_correction_T_min 0.5959
_exptl_absorpt_correction_type multi-scan
_exptl_absorpt_process_details
'SADABS-2016/2 (Bruker,2016/2) was used for absorption correction. wR2(int) was 0.1027 before and 0.0667 after correction. The Ratio of minimum to maximum transmission is 0.7992. The \l/2 correction factor is Not present.'
_exptl_crystal_colour blue
_exptl_crystal_colour_primary blue
_exptl_crystal_density_diffrn 1.521
_exptl_crystal_description block
_exptl_crystal_F_000 1520
_exptl_crystal_recrystallization_method 'Ether diffusion into methnolic mother liquor'
_exptl_crystal_size_max 0.243
_exptl_crystal_size_mid 0.218
_exptl_crystal_size_min 0.182
_refine_diff_density_max 0.377
_refine_diff_density_min -0.436
_refine_diff_density_rms 0.091
_refine_ls_extinction_method none
_refine_ls_goodness_of_fit_ref 1.079
_refine_ls_hydrogen_treatment constr
_refine_ls_matrix_type full
_refine_ls_number_parameters 208
_refine_ls_number_reflns 2766
_refine_ls_number_restraints 0
_refine_ls_restrained_S_all 1.079
_refine_ls_R_factor_all 0.0557
_refine_ls_R_factor_gt 0.0485
_refine_ls_shift/su_max 0.001
_refine_ls_shift/su_mean 0.000
_refine_ls_structure_factor_coef Fsqd
_refine_ls_weighting_details 'w=1/[\s^2^(Fo^2^)+(0.1000P)^2^+10.0000P] where P=(Fo^2^+2Fc^2^)/3'
_refine_ls_weighting_scheme calc
_refine_ls_wR_factor_gt 0.1524
_refine_ls_wR_factor_ref 0.1623
_reflns_Friedel_coverage 0.000
_reflns_number_gt 2437
_reflns_number_total 2766
_reflns_threshold_expression 'I > 2\s(I)'
_cod_data_source_file d1ce01096d2.cif
_cod_data_source_block ssr3
_cod_depositor_comments 'Adding full bibliography for 7243811--7243817.cif.'
_cod_database_code 7243813
_shelx_shelxl_version_number 2018/3
_shelx_space_group_comment
;
The symmetry employed for this shelxl refinement is uniquely defined
by the following loop, which should always be used as a source of
symmetry information in preference to the above space-group names.
They are only intended as comments.
;
_shelx_estimated_absorpt_t_max 0.806
_shelx_estimated_absorpt_t_min 0.753
_olex2_refinement_description
;
1. Fixed Uiso
 At 1.2 times of:
  All C(H,H) groups, All N(H) groups
2.a Ternary CH refined with riding coordinates:
 N1(H1), N2(H2), N3(H3), N4(H4)
2.b Secondary CH2 refined with riding coordinates:
 C8(H8A,H8B), C7(H7A,H7B), C4(H4A,H4B), C6(H6A,H6B), C3(H3A,H3B), C5(H5A,H5B),
 C1(H1A,H1B), C2(H2A,H2B)
;
_olex2_submission_special_instructions 'No special instructions were received'

loop_
_space_group_symop_operation_xyz
'x, y, z'
'-x+1/2, -y, z+1/2'
'-x, y+1/2, -z+1/2'
'x+1/2, -y+1/2, -z'
'-x, -y, -z'
'x-1/2, y, -z-1/2'
'x, -y-1/2, z-1/2'
'-x-1/2, y-1/2, z'

loop_
_atom_site_label
_atom_site_type_symbol
_atom_site_fract_x
_atom_site_fract_y
_atom_site_fract_z
_atom_site_U_iso_or_equiv
_atom_site_adp_type
_atom_site_occupancy
_atom_site_site_symmetry_order
_atom_site_calc_flag
_atom_site_refinement_flags_posn
_atom_site_refinement_flags_adp
_atom_site_refinement_flags_occupancy
_atom_site_disorder_assembly
_atom_site_disorder_group
Ni1 Ni 0.32174(4) 0.54572(3) 0.59050(3) 0.0109(2) Uani 1 1 d . . . . .
N1 N 0.3316(3) 0.4596(2) 0.6893(2) 0.0143(7) Uani 1 1 d . . . . .
H1 H 0.266765 0.422521 0.692057 0.017 Uiso 1 1 calc R U . . .
N2 N 0.3726(3) 0.4279(2) 0.52958(19) 0.0160(7) Uani 1 1 d . . . . .
H2 H 0.435005 0.441756 0.495694 0.019 Uiso 1 1 calc R U . . .
N8 N 0.3298(3) 0.6312(2) 0.4925(2) 0.0188(8) Uani 1 1 d . . . . .
N3 N 0.1755(2) 0.5060(2) 0.54995(19) 0.0144(7) Uani 1 1 d . . . . .
H3 H 0.158299 0.543393 0.501667 0.017 Uiso 1 1 calc R U . . .
N5 N 0.4672(3) 0.6011(2) 0.6222(2) 0.0184(7) Uani 1 1 d . . . . .
N6 N 0.5672(3) 0.7338(2) 0.66180(19) 0.0188(8) Uani 1 1 d . . . . .
N4 N 0.2334(3) 0.6222(2) 0.67482(18) 0.0140(7) Uani 1 1 d . . . . .
H4 H 0.259180 0.685552 0.676142 0.017 Uiso 1 1 calc R U . . .
N9 N 0.3514(3) 0.7289(2) 0.3744(2) 0.0191(8) Uani 1 1 d . . . . .
N7 N 0.5874(3) 0.8699(2) 0.5792(2) 0.0252(8) Uani 1 1 d . . . . .
N10 N 0.3187(3) 0.6890(2) 0.2325(2) 0.0224(8) Uani 1 1 d . . . . .
C11 C 0.3369(3) 0.6740(3) 0.4352(2) 0.0136(8) Uani 1 1 d . . . . .
C12 C 0.3320(3) 0.7035(3) 0.3001(3) 0.0184(9) Uani 1 1 d . . . . .
C10 C 0.5749(3) 0.8050(3) 0.6152(2) 0.0169(9) Uani 1 1 d . . . . .
C9 C 0.5124(3) 0.6660(3) 0.6378(2) 0.0147(8) Uani 1 1 d . . . . .
C8 C 0.3362(3) 0.5184(3) 0.7609(2) 0.0183(9) Uani 1 1 d . . . . .
H8A H 0.401698 0.553426 0.760838 0.022 Uiso 1 1 calc R U . . .
H8B H 0.333517 0.482079 0.810860 0.022 Uiso 1 1 calc R U . . .
C7 C 0.2430(3) 0.5808(3) 0.7565(2) 0.0188(8) Uani 1 1 d . . . . .
H7A H 0.178800 0.546637 0.768888 0.023 Uiso 1 1 calc R U . . .
H7B H 0.250485 0.628669 0.797506 0.023 Uiso 1 1 calc R U . . .
C4 C 0.1813(3) 0.4116(3) 0.5229(2) 0.0163(8) Uani 1 1 d . . . . .
H4A H 0.121932 0.397513 0.486885 0.020 Uiso 1 1 calc R U . . .
H4B H 0.178833 0.370634 0.569817 0.020 Uiso 1 1 calc R U . . .
C6 C 0.1247(3) 0.6196(3) 0.6447(2) 0.0182(8) Uani 1 1 d . . . . .
H6A H 0.115955 0.664560 0.601198 0.022 Uiso 1 1 calc R U . . .
H6B H 0.076330 0.635118 0.689009 0.022 Uiso 1 1 calc R U . . .
C3 C 0.2843(3) 0.4005(3) 0.4775(2) 0.0188(8) Uani 1 1 d . . . . .
H3A H 0.293028 0.337075 0.461142 0.023 Uiso 1 1 calc R U . . .
H3B H 0.283415 0.437858 0.428080 0.023 Uiso 1 1 calc R U . . .
C5 C 0.0987(3) 0.5270(3) 0.6125(2) 0.0171(8) Uani 1 1 d . . . . .
H5A H 0.102007 0.482070 0.656436 0.021 Uiso 1 1 calc R U . . .
H5B H 0.027527 0.526426 0.589461 0.021 Uiso 1 1 calc R U . . .
C1 C 0.4207(3) 0.4005(3) 0.6727(2) 0.0226(9) Uani 1 1 d . . . . .
H1A H 0.426832 0.353752 0.714821 0.027 Uiso 1 1 calc R U . . .
H1B H 0.486217 0.435533 0.671198 0.027 Uiso 1 1 calc R U . . .
C2 C 0.3991(3) 0.3582(3) 0.5909(2) 0.0184(9) Uani 1 1 d . . . . .
H2A H 0.461348 0.324453 0.572859 0.022 Uiso 1 1 calc R U . . .
H2B H 0.340624 0.315285 0.595807 0.022 Uiso 1 1 calc R U . . .

loop_
_atom_site_aniso_label
_atom_site_aniso_U_11
_atom_site_aniso_U_22
_atom_site_aniso_U_33
_atom_site_aniso_U_23
_atom_site_aniso_U_13
_atom_site_aniso_U_12
Ni1 0.0144(3) 0.0101(3) 0.0080(3) 0.00033(17) 0.00027(16) -0.00214(18)
N1 0.0192(19) 0.0127(17) 0.0111(16) -0.0001(12) 0.0001(13) 0.0024(12)
N2 0.0180(17) 0.0145(16) 0.0154(16) -0.0010(13) 0.0018(13) -0.0031(14)
N8 0.0227(19) 0.0199(19) 0.0139(17) 0.0010(15) -0.0018(13) -0.0057(14)
N3 0.0190(17) 0.0138(17) 0.0105(16) -0.0012(13) 0.0000(12) -0.0017(12)
N5 0.0191(17) 0.0174(18) 0.0187(16) 0.0011(14) -0.0047(14) -0.0046(15)
N6 0.0248(19) 0.0153(18) 0.0164(17) 0.0012(13) -0.0027(13) -0.0005(14)
N4 0.0190(18) 0.0109(16) 0.0121(15) 0.0000(12) 0.0042(13) -0.0046(13)
N9 0.0276(19) 0.0161(18) 0.0137(17) 0.0036(14) -0.0035(14) 0.0024(14)
N7 0.029(2) 0.019(2) 0.0283(19) 0.0035(16) 0.0084(16) -0.0025(16)
N10 0.028(2) 0.0207(19) 0.019(2) 0.0028(15) -0.0047(14) -0.0019(14)
C11 0.0112(18) 0.016(2) 0.0133(19) 0.0003(17) -0.0005(14) 0.0016(15)
C12 0.018(2) 0.013(2) 0.024(2) 0.0033(17) 0.0004(16) 0.0010(15)
C10 0.0119(19) 0.020(2) 0.0191(19) -0.0059(18) 0.0011(15) -0.0013(15)
C9 0.0156(19) 0.016(2) 0.0126(18) -0.0001(15) 0.0015(14) 0.0014(16)
C8 0.030(2) 0.019(2) 0.0055(17) 0.0035(16) -0.0030(15) -0.0033(17)
C7 0.029(2) 0.018(2) 0.0094(17) -0.0004(15) 0.0031(16) -0.0047(16)
C4 0.0139(19) 0.016(2) 0.019(2) -0.0049(16) -0.0049(15) -0.0025(15)
C6 0.018(2) 0.018(2) 0.0181(19) -0.0019(15) 0.0026(16) 0.0036(16)
C3 0.022(2) 0.019(2) 0.0154(18) -0.0062(16) 0.0010(16) -0.0001(17)
C5 0.0135(19) 0.019(2) 0.0188(19) -0.0010(16) 0.0020(16) 0.0001(16)
C1 0.025(2) 0.019(2) 0.024(2) 0.0054(17) -0.0012(17) 0.0050(17)
C2 0.016(2) 0.014(2) 0.025(2) 0.0006(15) 0.0005(15) 0.0010(16)

loop_
_atom_type_symbol
_atom_type_description
_atom_type_scat_dispersion_real
_atom_type_scat_dispersion_imag
_atom_type_scat_source
C C 0.0033 0.0016 'International Tables Vol C Tables 4.2.6.8 and 6.1.1.4'
H H 0.0000 0.0000 'International Tables Vol C Tables 4.2.6.8 and 6.1.1.4'
N N 0.0061 0.0033 'International Tables Vol C Tables 4.2.6.8 and 6.1.1.4'
Ni Ni 0.3393 1.1124 'International Tables Vol C Tables 4.2.6.8 and 6.1.1.4'

loop_
_geom_angle_atom_site_label_1
_geom_angle_atom_site_label_2
_geom_angle_atom_site_label_3
_geom_angle
_geom_angle_site_symmetry_1
_geom_angle_site_symmetry_3
_geom_angle_publ_flag
N1 Ni1 N2 81.18(12) . . ?
N1 Ni1 N5 89.50(13) . . ?
N1 Ni1 N4 81.15(12) . . ?
N2 Ni1 N4 156.37(12) . . ?
N8 Ni1 N1 173.68(13) . . ?
N8 Ni1 N2 96.91(13) . . ?
N8 Ni1 N3 88.09(13) . . ?
N8 Ni1 N5 84.88(13) . . ?
N8 Ni1 N4 102.25(13) . . ?
N3 Ni1 N1 97.65(13) . . ?
N3 Ni1 N2 83.63(13) . . ?
N3 Ni1 N5 172.52(13) . . ?
N3 Ni1 N4 83.32(13) . . ?
N5 Ni1 N2 99.73(13) . . ?
N5 Ni1 N4 95.66(13) . . ?
Ni1 N1 H1 109.0 . . ?
C8 N1 Ni1 105.6(2) . . ?
C8 N1 H1 109.0 . . ?
C1 N1 Ni1 105.6(2) . . ?
C1 N1 H1 109.0 . . ?
C1 N1 C8 118.3(3) . . ?
Ni1 N2 H2 110.0 . . ?
C3 N2 Ni1 105.6(2) . . ?
C3 N2 H2 110.0 . . ?
C3 N2 C2 112.3(3) . . ?
C2 N2 Ni1 108.8(2) . . ?
C2 N2 H2 110.0 . . ?
C11 N8 Ni1 175.4(3) . . ?
Ni1 N3 H3 107.4 . . ?
C4 N3 Ni1 108.9(2) . . ?
C4 N3 H3 107.4 . . ?
C5 N3 Ni1 108.6(2) . . ?
C5 N3 H3 107.4 . . ?
C5 N3 C4 116.9(3) . . ?
C9 N5 Ni1 145.8(3) . . ?
C9 N6 C10 119.4(3) . . ?
Ni1 N4 H4 110.1 . . ?
C7 N4 Ni1 109.3(2) . . ?
C7 N4 H4 110.1 . . ?
C6 N4 Ni1 105.4(2) . . ?
C6 N4 H4 110.1 . . ?
C6 N4 C7 111.8(3) . . ?
C12 N9 C11 121.0(4) . . ?
N8 C11 N9 173.7(4) . . ?
N10 C12 N9 173.5(4) . . ?
N7 C10 N6 174.3(4) . . ?
N5 C9 N6 173.8(4) . . ?
N1 C8 H8A 110.3 . . ?
N1 C8 H8B 110.3 . . ?
N1 C8 C7 107.1(3) . . ?
H8A C8 H8B 108.6 . . ?
C7 C8 H8A 110.3 . . ?
C7 C8 H8B 110.3 . . ?
N4 C7 C8 111.2(3) . . ?
N4 C7 H7A 109.4 . . ?
N4 C7 H7B 109.4 . . ?
C8 C7 H7A 109.4 . . ?
C8 C7 H7B 109.4 . . ?
H7A C7 H7B 108.0 . . ?
N3 C4 H4A 110.3 . . ?
N3 C4 H4B 110.3 . . ?
N3 C4 C3 107.2(3) . . ?
H4A C4 H4B 108.5 . . ?
C3 C4 H4A 110.3 . . ?
C3 C4 H4B 110.3 . . ?
N4 C6 H6A 109.6 . . ?
N4 C6 H6B 109.6 . . ?
N4 C6 C5 110.5(3) . . ?
H6A C6 H6B 108.1 . . ?
C5 C6 H6A 109.6 . . ?
C5 C6 H6B 109.6 . . ?
N2 C3 C4 110.2(3) . . ?
N2 C3 H3A 109.6 . . ?
N2 C3 H3B 109.6 . . ?
C4 C3 H3A 109.6 . . ?
C4 C3 H3B 109.6 . . ?
H3A C3 H3B 108.1 . . ?
N3 C5 C6 107.1(3) . . ?
N3 C5 H5A 110.3 . . ?
N3 C5 H5B 110.3 . . ?
C6 C5 H5A 110.3 . . ?
C6 C5 H5B 110.3 . . ?
H5A C5 H5B 108.5 . . ?
N1 C1 H1A 110.6 . . ?
N1 C1 H1B 110.6 . . ?
N1 C1 C2 105.9(3) . . ?
H1A C1 H1B 108.7 . . ?
C2 C1 H1A 110.6 . . ?
C2 C1 H1B 110.6 . . ?
N2 C2 C1 111.1(3) . . ?
N2 C2 H2A 109.4 . . ?
N2 C2 H2B 109.4 . . ?
C1 C2 H2A 109.4 . . ?
C1 C2 H2B 109.4 . . ?
H2A C2 H2B 108.0 . . ?

loop_
_geom_bond_atom_site_label_1
_geom_bond_atom_site_label_2
_geom_bond_distance
_geom_bond_site_symmetry_2
_geom_bond_publ_flag
Ni1 N1 2.084(3) . ?
Ni1 N2 2.127(3) . ?
Ni1 N8 2.066(3) . ?
Ni1 N3 2.081(3) . ?
Ni1 N5 2.109(3) . ?
Ni1 N4 2.130(3) . ?
N1 H1 1.0000 . ?
N1 C8 1.475(5) . ?
N1 C1 1.470(5) . ?
N2 H2 1.0000 . ?
N2 C3 1.483(5) . ?
N2 C2 1.492(5) . ?
N8 C11 1.147(5) . ?
N3 H3 1.0000 . ?
N3 C4 1.477(5) . ?
N3 C5 1.465(5) . ?
N5 C9 1.157(5) . ?
N6 C10 1.316(5) . ?
N6 C9 1.294(5) . ?
N4 H4 1.0000 . ?
N4 C7 1.493(5) . ?
N4 C6 1.483(5) . ?
N9 C11 1.311(5) . ?
N9 C12 1.311(6) . ?
N7 C10 1.148(5) . ?
N10 C12 1.154(6) . ?
C8 H8A 0.9900 . ?
C8 H8B 0.9900 . ?
C8 C7 1.518(6) . ?
C7 H7A 0.9900 . ?
C7 H7B 0.9900 . ?
C4 H4A 0.9900 . ?
C4 H4B 0.9900 . ?
C4 C3 1.531(5) . ?
C6 H6A 0.9900 . ?
C6 H6B 0.9900 . ?
C6 C5 1.517(6) . ?
C3 H3A 0.9900 . ?
C3 H3B 0.9900 . ?
C5 H5A 0.9900 . ?
C5 H5B 0.9900 . ?
C1 H1A 0.9900 . ?
C1 H1B 0.9900 . ?
C1 C2 1.521(6) . ?
C2 H2A 0.9900 . ?
C2 H2B 0.9900 . ?

loop_
_geom_torsion_atom_site_label_1
_geom_torsion_atom_site_label_2
_geom_torsion_atom_site_label_3
_geom_torsion_atom_site_label_4
_geom_torsion
_geom_torsion_site_symmetry_1
_geom_torsion_site_symmetry_2
_geom_torsion_site_symmetry_3
_geom_torsion_site_symmetry_4
_geom_torsion_publ_flag
Ni1 N1 C8 C7 54.0(3) . . . . ?
Ni1 N1 C1 C2 -55.1(3) . . . . ?
Ni1 N2 C3 C4 -41.2(4) . . . . ?
Ni1 N2 C2 C1 -21.0(4) . . . . ?
Ni1 N3 C4 C3 -40.6(3) . . . . ?
Ni1 N3 C5 C6 42.7(3) . . . . ?
Ni1 N4 C7 C8 18.3(4) . . . . ?
Ni1 N4 C6 C5 39.9(3) . . . . ?
N1 C8 C7 N4 -48.3(4) . . . . ?
N1 C1 C2 N2 51.0(4) . . . . ?
N3 C4 C3 N2 55.9(4) . . . . ?
N4 C6 C5 N3 -56.6(4) . . . . ?
C8 N1 C1 C2 -173.0(3) . . . . ?
C7 N4 C6 C5 -78.7(4) . . . . ?
C4 N3 C5 C6 166.3(3) . . . . ?
C6 N4 C7 C8 134.6(3) . . . . ?
C3 N2 C2 C1 -137.5(3) . . . . ?
C5 N3 C4 C3 -164.0(3) . . . . ?
C1 N1 C8 C7 171.8(3) . . . . ?
C2 N2 C3 C4 77.2(4) . . . . ?
